data_7036127
loop_
_publ_author_name
'Drover, Marcus W.'
'Schafer, Laurel L.'
'Love, Jennifer A.'

_publ_section_title
;
 Isocyanate deinsertion from \k(1)-O amidates: facile access to
 perfluoroaryl rhodium(i) complexes.
;
_journal_issue 45
_journal_name_full 'Dalton transactions (Cambridge, England : 2003)'
_journal_page_first 19487
_journal_page_last 19493
_journal_paper_doi 10.1039/c5dt01981h
_journal_volume 44
_journal_year 2015
_chemical_formula_moiety 'C44 H58 F5 N O P Rh, 0.25(C6 H14)'
_chemical_formula_sum 'C45.5 H61.5 F5 N O P Rh'
_chemical_formula_weight 867.33
_chemical_name_systematic
'bicyclo[2.2.1]hepta-2,5-diene{N-2,6-diisopropylphenyl(pentafluorophenyl)amidato}tricyclohexylphosphine rhodium(I)'
_space_group_crystal_system triclinic
_space_group_IT_number 2
_space_group_name_Hall '-P 1'
_space_group_name_H-M_alt 'P -1'
_symmetry_space_group_name_Hall '-P 1'
_symmetry_space_group_name_H-M 'P -1'
_atom_sites_solution_hydrogens geom
_atom_sites_solution_primary direct
_audit_creation_date 2015-05-26
_audit_creation_method
;
Olex2 1.2
(compiled 2015.01.26 svn.r3151 for OlexSys, GUI svn.r4998)
;
_audit_update_record
;
2015-05-26 deposited with the CCDC.
2015-08-10 downloaded from the CCDC.
;
_cell_angle_alpha 102.878(3)
_cell_angle_beta 99.532(3)
_cell_angle_gamma 90.372(3)
_cell_formula_units_Z 4
_cell_length_a 9.9058(8)
_cell_length_b 21.0289(17)
_cell_length_c 21.6355(16)
_cell_measurement_temperature 90
_cell_volume 4328.4(6)
_computing_molecular_graphics 'Olex2 (Dolomanov et al., 2009)'
_computing_publication_material 'Olex2 (Dolomanov et al., 2009)'
_computing_structure_refinement 'ShelXL (Sheldrick, 2008)'
_computing_structure_solution 'ShelXS (Sheldrick, 2008)'
_diffrn_ambient_temperature 90
_diffrn_measured_fraction_theta_full 0.984
_diffrn_measured_fraction_theta_max 0.984
_diffrn_measurement_device_type 'Bruker Apex-II CCD'
_diffrn_radiation_type MoK\a
_diffrn_radiation_wavelength 0.71073
_diffrn_reflns_av_unetI/netI 0.0779
_diffrn_reflns_Laue_measured_fraction_full 0.984
_diffrn_reflns_Laue_measured_fraction_max 0.984
_diffrn_reflns_limit_h_max 11
_diffrn_reflns_limit_h_min -11
_diffrn_reflns_limit_k_max 24
_diffrn_reflns_limit_k_min -25
_diffrn_reflns_limit_l_max 26
_diffrn_reflns_limit_l_min 0
_diffrn_reflns_number 15659
_diffrn_reflns_point_group_measured_fraction_full 0.984
_diffrn_reflns_point_group_measured_fraction_max 0.984
_diffrn_reflns_theta_full 25.401
_diffrn_reflns_theta_max 25.401
_diffrn_reflns_theta_min 1.227
_exptl_absorpt_coefficient_mu 0.487
_exptl_absorpt_correction_type multi-scan
_exptl_absorpt_process_details
;
 TWINABS-2012/1 (Bruker,2012) was used for absorption correction.
 
For component 1:
 wR2(int) was 0.0813 before and 0.0672 after correction.
 The Ratio of minimum to maximum transmission is 0.77.
 The \l/2 correction factor is Not present

Final HKLF 4 output contains 155808 reflections, Rint = 0.1134
 (42370 with I > 3sig(I), Rint = 0.0704)
;
_exptl_crystal_colour 'clear yellow'
_exptl_crystal_colour_lustre clear
_exptl_crystal_colour_primary yellow
_exptl_crystal_density_diffrn 1.331
_exptl_crystal_description cube
_exptl_crystal_F_000 1818
_exptl_crystal_size_max 0.41
_exptl_crystal_size_mid 0.21
_exptl_crystal_size_min 0.13
_refine_diff_density_max 1.140
_refine_diff_density_min -1.210
_refine_diff_density_rms 0.111
_refine_ls_extinction_method none
_refine_ls_goodness_of_fit_ref 1.057
_refine_ls_hydrogen_treatment constr
_refine_ls_matrix_type full
_refine_ls_number_parameters 991
_refine_ls_number_reflns 15659
_refine_ls_number_restraints 0
_refine_ls_restrained_S_all 1.057
_refine_ls_R_factor_all 0.0798
_refine_ls_R_factor_gt 0.0528
_refine_ls_shift/su_max 0.002
_refine_ls_shift/su_mean 0.000
_refine_ls_structure_factor_coef Fsqd
_refine_ls_weighting_details 'w=1/[\s^2^(Fo^2^)+(0.0798P)^2^+1.5366P] where P=(Fo^2^+2Fc^2^)/3'
_refine_ls_weighting_scheme calc
_refine_ls_wR_factor_gt 0.1349
_refine_ls_wR_factor_ref 0.1457
_reflns_Friedel_coverage 0.000
_reflns_number_gt 11473
_reflns_number_total 15659
_reflns_threshold_expression 'I > 2\s(I)'
_cod_data_source_file c5dt01981h2.cif
_cod_data_source_block ls591t4_a_sq_s
_cod_depositor_comments 'Adding full bibliography for 7036126--7036129.cif.'
_cod_original_formula_sum 'C45.50 H61.50 F5 N O P Rh'
_cod_database_code 7036127
_shelx_space_group_comment
;
The symmetry employed for this shelxl refinement is uniquely defined
by the following loop, which should always be used as a source of
symmetry information in preference to the above space-group names.
They are only intended as comments.
;
_olex2_refinement_description
;
1. Fixed Uiso
 At 1.2 times of:
  All C(H) groups, All C(H,H) groups
 At 1.5 times of:
  All C(H,H,H) groups
2.a Ternary CH refined with riding coordinates:
 C66(H66), C71(H71), C72(H72), C84(H84), C68(H68), C65(H65), C78(H78),
 C59(H59), C67(H67), C70(H70), C20(H20), C17(H17), C25(H25), C62(H62), C14(H14),
  C39(H39), C40(H40), C23(H23), C21(H21), C26(H26), C27(H27), C22(H22)
2.b Secondary CH2 refined with riding coordinates:
 C89(H89A,H89B), C85(H85A,H85B), C87(H87A,H87B), C83(H83A,H83B), C88(H88A,
 H88B), C73(H73A,H73B), C79(H79A,H79B), C38(H38A,H38B), C37(H37A,H37B),
 C34(H34A,H34B), C32(H32A,H32B), C80(H80A,H80B), C76(H76A,H76B), C82(H82A,H82B),
  C45(H45A,H45B), C69(H69A,H69B), C86(H86A,H86B), C77(H77A,H77B), C75(H75A,
 H75B), C74(H74A,H74B), C81(H81A,H81B), C36(H36A,H36B), C41(H41A,H41B),
 C42(H42A,H42B), C43(H43A,H43B), C30(H30A,H30B), C31(H31A,H31B), C28(H28A,H28B),
  C24(H24A,H24B), C44(H44A,H44B), C35(H35A,H35B), C29(H29A,H29B), C02Z(H02A,
 H02B), C030(H03A,H03B)
2.c Aromatic/amide H refined with riding coordinates:
 C57(H57), C55(H55), C12(H12), C56(H56), C10(H10), C11(H11)
2.d Idealised Me refined as rotating group:
 C61(H61A,H61B,H61C), C60(H60A,H60B,H60C), C15(H15A,H15B,H15C), C16(H16A,H16B,
 H16C), C19(H19A,H19B,H19C), C64(H64A,H64B,H64C), C63(H63A,H63B,H63C), C18(H18A,
 H18B,H18C), C031(H03C,H03D,H03E)
;
_shelx_shelxl_version_number 2014/7
_olex2_submission_special_instructions 'No special instructions were received'

loop_
_space_group_symop_operation_xyz
'x, y, z'
'-x, -y, -z'

loop_
_atom_site_label
_atom_site_type_symbol
_atom_site_fract_x
_atom_site_fract_y
_atom_site_fract_z
_atom_site_U_iso_or_equiv
_atom_site_adp_type
_atom_site_occupancy
_atom_site_site_symmetry_order
_atom_site_calc_flag
_atom_site_refinement_flags_posn
Rh2 Rh 0.03057(3) 0.60427(2) 0.63587(2) 0.01170(10) Uani 1 1 d .
Rh1 Rh 0.41290(4) 0.20613(2) 0.91327(2) 0.01860(11) Uani 1 1 d .
P2 P -0.03528(11) 0.70450(5) 0.61433(5) 0.0118(2) Uani 1 1 d .
P1 P 0.28655(12) 0.29606(6) 0.90094(5) 0.0183(3) Uani 1 1 d .
F10 F -0.3673(2) 0.53163(12) 0.63338(12) 0.0229(6) Uani 1 1 d .
F6 F -0.0054(3) 0.47352(12) 0.77945(12) 0.0257(6) Uani 1 1 d .
F9 F -0.4472(3) 0.40513(12) 0.58996(13) 0.0282(6) Uani 1 1 d .
F5 F 0.2597(3) 0.20906(12) 0.69304(12) 0.0245(6) Uani 1 1 d .
F8 F -0.3114(3) 0.31273(12) 0.64163(13) 0.0288(7) Uani 1 1 d .
F7 F -0.0879(3) 0.34797(12) 0.73570(13) 0.0312(7) Uani 1 1 d .
F4 F 0.3355(3) 0.23798(13) 0.58887(12) 0.0302(7) Uani 1 1 d .
O2 O -0.1131(3) 0.61513(13) 0.69775(13) 0.0153(6) Uani 1 1 d .
F1 F 0.6585(3) 0.08889(13) 0.72152(13) 0.0275(6) Uani 1 1 d .
F3 F 0.5702(3) 0.19304(13) 0.54944(12) 0.0315(7) Uani 1 1 d .
F2 F 0.7319(3) 0.11887(14) 0.61726(13) 0.0334(7) Uani 1 1 d .
O1 O 0.4206(3) 0.18950(14) 0.81565(14) 0.0202(7) Uani 1 1 d .
N2 N -0.1530(4) 0.59582(17) 0.79544(16) 0.0159(8) Uani 1 1 d .
N1 N 0.3807(4) 0.07887(17) 0.78016(16) 0.0188(8) Uani 1 1 d .
C52 C -0.2936(4) 0.4875(2) 0.6587(2) 0.0150(9) Uani 1 1 d .
C89 C -0.2863(4) 0.7682(2) 0.5860(2) 0.0155(9) Uani 1 1 d .
H89A H -0.2405 0.8078 0.6162 0.019 Uiso 1 1 calc R
H89B H -0.2710 0.7694 0.5422 0.019 Uiso 1 1 calc R
C46 C -0.1438(4) 0.5793(2) 0.7354(2) 0.0151(9) Uani 1 1 d .
C66 C 0.1468(4) 0.5752(2) 0.5618(2) 0.0166(10) Uani 1 1 d .
H66 H 0.1379 0.5947 0.5233 0.020 Uiso 1 1 calc R
C71 C 0.0621(4) 0.4980(2) 0.6105(2) 0.0159(9) Uani 1 1 d .
H71 H -0.0124 0.4640 0.6056 0.019 Uiso 1 1 calc R
C47 C -0.1818(4) 0.5074(2) 0.70709(19) 0.0141(9) Uani 1 1 d .
C51 C -0.3376(4) 0.4226(2) 0.6363(2) 0.0182(10) Uani 1 1 d .
C58 C -0.2242(4) 0.7086(2) 0.8266(2) 0.0174(10) Uani 1 1 d .
C72 C 0.0291(4) 0.7771(2) 0.67821(19) 0.0146(9) Uani 1 1 d .
H72 H 0.0068 0.8163 0.6601 0.017 Uiso 1 1 calc R
C84 C -0.2229(4) 0.7072(2) 0.60476(19) 0.0118(9) Uani 1 1 d .
H84 H -0.2442 0.7087 0.6486 0.014 Uiso 1 1 calc R
C68 C 0.1437(4) 0.5020(2) 0.5573(2) 0.0156(9) Uani 1 1 d .
H68 H 0.1109 0.4730 0.5139 0.019 Uiso 1 1 calc R
C85 C -0.2991(4) 0.6447(2) 0.5618(2) 0.0149(9) Uani 1 1 d .
H85A H -0.2875 0.6414 0.5166 0.018 Uiso 1 1 calc R
H85B H -0.2593 0.6061 0.5756 0.018 Uiso 1 1 calc R
C87 C -0.5159(4) 0.7058(2) 0.5468(2) 0.0200(10) Uani 1 1 d .
H87A H -0.5130 0.7035 0.5008 0.024 Uiso 1 1 calc R
H87B H -0.6131 0.7064 0.5524 0.024 Uiso 1 1 calc R
C3 C 0.5745(5) 0.1250(2) 0.6895(2) 0.0202(10) Uani 1 1 d .
C83 C 0.0387(5) 0.7939(2) 0.5382(2) 0.0186(10) Uani 1 1 d .
H83A H -0.0534 0.8120 0.5332 0.022 Uiso 1 1 calc R
H83B H 0.0939 0.8196 0.5785 0.022 Uiso 1 1 calc R
C54 C -0.0035(5) 0.6754(2) 0.8773(2) 0.0221(11) Uani 1 1 d .
C7 C 0.3770(5) 0.1847(2) 0.6755(2) 0.0209(10) Uani 1 1 d .
C49 C -0.1570(5) 0.3930(2) 0.7104(2) 0.0204(10) Uani 1 1 d .
C65 C 0.2329(4) 0.6034(2) 0.6209(2) 0.0195(10) Uani 1 1 d .
H65 H 0.2909 0.6442 0.6274 0.023 Uiso 1 1 calc R
C50 C -0.2678(5) 0.3753(2) 0.6627(2) 0.0197(10) Uani 1 1 d .
C88 C -0.4404(4) 0.7684(2) 0.5876(2) 0.0178(10) Uani 1 1 d .
H88A H -0.4548 0.7737 0.6326 0.021 Uiso 1 1 calc R
H88B H -0.4794 0.8061 0.5717 0.021 Uiso 1 1 calc R
C2 C 0.4539(4) 0.1471(2) 0.7107(2) 0.0176(10) Uani 1 1 d .
C78 C 0.0255(4) 0.7225(2) 0.5427(2) 0.0144(9) Uani 1 1 d .
H78 H 0.1209 0.7067 0.5450 0.017 Uiso 1 1 calc R
C5 C 0.5321(5) 0.1778(2) 0.6016(2) 0.0222(11) Uani 1 1 d .
C6 C 0.4139(5) 0.2005(2) 0.6218(2) 0.0207(10) Uani 1 1 d .
C73 C 0.1865(4) 0.7773(2) 0.6960(2) 0.0195(10) Uani 1 1 d .
H73A H 0.2125 0.7387 0.7136 0.023 Uiso 1 1 calc R
H73B H 0.2276 0.7743 0.6568 0.023 Uiso 1 1 calc R
C53 C -0.1253(4) 0.6610(2) 0.8314(2) 0.0177(10) Uani 1 1 d .
C79 C -0.0544(4) 0.6817(2) 0.47891(19) 0.0157(9) Uani 1 1 d .
H79A H -0.0604 0.6354 0.4816 0.019 Uiso 1 1 calc R
H79B H -0.1488 0.6970 0.4719 0.019 Uiso 1 1 calc R
C48 C -0.1150(5) 0.4590(2) 0.7320(2) 0.0197(10) Uani 1 1 d .
C38 C 0.4228(4) 0.4017(2) 0.9951(2) 0.0204(10) Uani 1 1 d .
H38A H 0.4300 0.4283 0.9633 0.025 Uiso 1 1 calc R
H38B H 0.5002 0.3721 0.9950 0.025 Uiso 1 1 calc R
C59 C -0.3560(4) 0.6909(2) 0.7788(2) 0.0210(10) Uani 1 1 d .
H59 H -0.3318 0.6659 0.7374 0.025 Uiso 1 1 calc R
C8 C 0.3706(5) 0.0237(2) 0.7278(2) 0.0184(10) Uani 1 1 d .
C37 C 0.4329(5) 0.4465(2) 1.0619(2) 0.0263(11) Uani 1 1 d .
H37A H 0.4357 0.4199 1.0944 0.032 Uiso 1 1 calc R
H37B H 0.5188 0.4740 1.0721 0.032 Uiso 1 1 calc R
C67 C 0.2808(5) 0.5461(2) 0.6510(2) 0.0202(10) Uani 1 1 d .
H67 H 0.3628 0.5543 0.6860 0.024 Uiso 1 1 calc R
C70 C 0.1440(4) 0.5247(2) 0.6679(2) 0.0187(10) Uani 1 1 d .
H70 H 0.1369 0.5117 0.7090 0.022 Uiso 1 1 calc R
C61 C -0.4344(5) 0.7500(2) 0.7648(2) 0.0295(12) Uani 1 1 d .
H61A H -0.4673 0.7732 0.8036 0.044 Uiso 1 1 calc GR
H61B H -0.5126 0.7353 0.7301 0.044 Uiso 1 1 calc GR
H61C H -0.3733 0.7795 0.7516 0.044 Uiso 1 1 calc GR
C4 C 0.6141(5) 0.1407(2) 0.6357(2) 0.0232(11) Uani 1 1 d .
C1 C 0.4160(4) 0.1351(2) 0.7733(2) 0.0188(10) Uani 1 1 d .
C34 C 0.1690(5) 0.4072(2) 0.9761(2) 0.0255(11) Uani 1 1 d .
H34A H 0.0809 0.3813 0.9635 0.031 Uiso 1 1 calc R
H34B H 0.1734 0.4345 0.9446 0.031 Uiso 1 1 calc R
C57 C -0.1973(5) 0.7695(2) 0.8676(2) 0.0231(11) Uani 1 1 d .
H57 H -0.2625 0.8022 0.8650 0.028 Uiso 1 1 calc R
C32 C 0.0709(5) 0.2263(2) 0.8069(2) 0.0244(11) Uani 1 1 d .
H32A H 0.1199 0.1857 0.8084 0.029 Uiso 1 1 calc R
H32B H 0.1041 0.2463 0.7746 0.029 Uiso 1 1 calc R
C80 C 0.0142(5) 0.6869(2) 0.4225(2) 0.0224(11) Uani 1 1 d .
H80A H -0.0417 0.6616 0.3821 0.027 Uiso 1 1 calc R
H80B H 0.1052 0.6676 0.4274 0.027 Uiso 1 1 calc R
C76 C 0.0215(5) 0.8482(2) 0.7871(2) 0.0237(11) Uani 1 1 d .
H76A H -0.0035 0.8859 0.7677 0.028 Uiso 1 1 calc R
H76B H -0.0199 0.8533 0.8264 0.028 Uiso 1 1 calc R
C13 C 0.4740(5) -0.0227(2) 0.7281(2) 0.0192(10) Uani 1 1 d .
C20 C 0.4426(5) 0.1085(2) 0.9344(2) 0.0264(11) Uani 1 1 d .
H20 H 0.4110 0.0668 0.9025 0.032 Uiso 1 1 calc R
C17 C 0.1329(5) 0.0568(2) 0.6823(2) 0.0244(11) Uani 1 1 d .
H17 H 0.1657 0.0990 0.7132 0.029 Uiso 1 1 calc R
C25 C 0.3706(5) 0.2009(2) 1.0040(2) 0.0241(11) Uani 1 1 d .
H25 H 0.2929 0.2234 1.0226 0.029 Uiso 1 1 calc R
C82 C 0.1062(5) 0.7994(2) 0.4817(2) 0.0220(11) Uani 1 1 d .
H82A H 0.2018 0.7858 0.4894 0.026 Uiso 1 1 calc R
H82B H 0.1092 0.8457 0.4787 0.026 Uiso 1 1 calc R
C62 C 0.1025(5) 0.6239(2) 0.8806(2) 0.0249(11) Uani 1 1 d .
H62 H 0.0533 0.5803 0.8637 0.030 Uiso 1 1 calc R
C45 C 0.2602(5) 0.3883(2) 0.8193(2) 0.0268(11) Uani 1 1 d .
H45A H 0.2851 0.4276 0.8546 0.032 Uiso 1 1 calc R
H45B H 0.1604 0.3788 0.8139 0.032 Uiso 1 1 calc R
C14 C 0.5892(5) -0.0153(2) 0.7849(2) 0.0229(10) Uani 1 1 d .
H14 H 0.6076 0.0325 0.8040 0.028 Uiso 1 1 calc R
C69 C 0.2888(4) 0.4925(2) 0.5907(2) 0.0206(10) Uani 1 1 d .
H69A H 0.3607 0.5023 0.5670 0.025 Uiso 1 1 calc R
H69B H 0.2997 0.4486 0.6000 0.025 Uiso 1 1 calc R
C55 C 0.0181(5) 0.7375(2) 0.9168(2) 0.0249(11) Uani 1 1 d .
H55 H 0.0999 0.7482 0.9475 0.030 Uiso 1 1 calc R
C12 C 0.4624(5) -0.0763(2) 0.6760(2) 0.0243(11) Uani 1 1 d .
H12 H 0.5322 -0.1071 0.6745 0.029 Uiso 1 1 calc R
C39 C 0.2882(5) 0.3612(2) 0.9755(2) 0.0210(10) Uani 1 1 d .
H39 H 0.2831 0.3379 1.0107 0.025 Uiso 1 1 calc R
C86 C -0.4511(4) 0.6456(2) 0.5660(2) 0.0180(10) Uani 1 1 d .
H86A H -0.4628 0.6457 0.6106 0.022 Uiso 1 1 calc R
H86B H -0.4987 0.6057 0.5372 0.022 Uiso 1 1 calc R
C56 C -0.0784(5) 0.7840(2) 0.9119(2) 0.0305(12) Uani 1 1 d .
H56 H -0.0625 0.8264 0.9394 0.037 Uiso 1 1 calc R
C40 C 0.3384(5) 0.3303(2) 0.8361(2) 0.0205(10) Uani 1 1 d .
H40 H 0.3156 0.2945 0.7965 0.025 Uiso 1 1 calc R
C60 C -0.4512(5) 0.6463(2) 0.8016(2) 0.0272(11) Uani 1 1 d .
H60A H -0.4065 0.6054 0.8048 0.041 Uiso 1 1 calc GR
H60B H -0.5371 0.6367 0.7707 0.041 Uiso 1 1 calc GR
H60C H -0.4708 0.6683 0.8439 0.041 Uiso 1 1 calc GR
C77 C -0.0357(5) 0.7853(2) 0.7396(2) 0.0207(10) Uani 1 1 d .
H77A H -0.1365 0.7867 0.7283 0.025 Uiso 1 1 calc R
H77B H -0.0148 0.7476 0.7595 0.025 Uiso 1 1 calc R
C10 C 0.2468(5) -0.0425(2) 0.6278(2) 0.0256(11) Uani 1 1 d .
H10 H 0.1693 -0.0503 0.5943 0.031 Uiso 1 1 calc R
C23 C 0.3969(5) 0.1285(2) 1.0008(2) 0.0291(12) Uani 1 1 d .
H23 H 0.3213 0.1012 1.0086 0.035 Uiso 1 1 calc R
C9 C 0.2533(5) 0.0133(2) 0.6786(2) 0.0205(10) Uani 1 1 d .
C75 C 0.1766(5) 0.8483(2) 0.8051(2) 0.0291(12) Uani 1 1 d .
H75A H 0.2107 0.8900 0.8354 0.035 Uiso 1 1 calc R
H75B H 0.2016 0.8124 0.8271 0.035 Uiso 1 1 calc R
C74 C 0.2433(5) 0.8397(2) 0.7460(2) 0.0240(11) Uani 1 1 d .
H74A H 0.3435 0.8373 0.7586 0.029 Uiso 1 1 calc R
H74B H 0.2264 0.8780 0.7267 0.029 Uiso 1 1 calc R
C81 C 0.0314(5) 0.7578(2) 0.4178(2) 0.0250(11) Uani 1 1 d .
H81A H -0.0598 0.7753 0.4068 0.030 Uiso 1 1 calc R
H81B H 0.0842 0.7600 0.3832 0.030 Uiso 1 1 calc R
C36 C 0.3113(5) 0.4900(2) 1.0649(2) 0.0261(11) Uani 1 1 d .
H36A H 0.3162 0.5159 1.1095 0.031 Uiso 1 1 calc R
H36B H 0.3162 0.5209 1.0368 0.031 Uiso 1 1 calc R
C41 C 0.4934(5) 0.3437(2) 0.8438(2) 0.0220(10) Uani 1 1 d .
H41A H 0.5229 0.3820 0.8797 0.026 Uiso 1 1 calc R
H41B H 0.5426 0.3055 0.8541 0.026 Uiso 1 1 calc R
C15 C 0.5457(5) -0.0462(2) 0.8363(2) 0.0298(12) Uani 1 1 d .
H15A H 0.4595 -0.0282 0.8473 0.045 Uiso 1 1 calc GR
H15B H 0.6169 -0.0367 0.8749 0.045 Uiso 1 1 calc GR
H15C H 0.5328 -0.0936 0.8199 0.045 Uiso 1 1 calc GR
C21 C 0.5678(5) 0.1380(2) 0.9409(2) 0.0270(11) Uani 1 1 d .
H21 H 0.6379 0.1202 0.9140 0.032 Uiso 1 1 calc R
C42 C 0.5286(5) 0.3569(2) 0.7819(2) 0.0279(12) Uani 1 1 d .
H42A H 0.5060 0.3171 0.7469 0.034 Uiso 1 1 calc R
H42B H 0.6282 0.3671 0.7878 0.034 Uiso 1 1 calc R
C26 C 0.5012(5) 0.2318(2) 1.0111(2) 0.0275(11) Uani 1 1 d .
H26 H 0.5243 0.2780 1.0352 0.033 Uiso 1 1 calc R
C11 C 0.3506(5) -0.0857(2) 0.6259(2) 0.0280(12) Uani 1 1 d .
H11 H 0.3461 -0.1220 0.5903 0.034 Uiso 1 1 calc R
C16 C 0.7231(5) -0.0437(3) 0.7674(3) 0.0330(12) Uani 1 1 d .
H16A H 0.7111 -0.0914 0.7534 0.050 Uiso 1 1 calc GR
H16B H 0.7960 -0.0322 0.8051 0.050 Uiso 1 1 calc GR
H16C H 0.7479 -0.0259 0.7324 0.050 Uiso 1 1 calc GR
C43 C 0.4504(5) 0.4134(3) 0.7627(2) 0.0338(13) Uani 1 1 d .
H43A H 0.4718 0.4191 0.7211 0.041 Uiso 1 1 calc R
H43B H 0.4801 0.4541 0.7955 0.041 Uiso 1 1 calc R
C27 C 0.1018(5) 0.2734(2) 0.8728(2) 0.0199(10) Uani 1 1 d .
H27 H 0.0525 0.3142 0.8699 0.024 Uiso 1 1 calc R
C30 C -0.1432(6) 0.1822(3) 0.8363(2) 0.0350(13) Uani 1 1 d .
H30A H -0.2438 0.1755 0.8230 0.042 Uiso 1 1 calc R
H30B H -0.1046 0.1392 0.8383 0.042 Uiso 1 1 calc R
C22 C 0.6048(5) 0.1769(2) 1.0114(2) 0.0289(12) Uani 1 1 d .
H22 H 0.7034 0.1902 1.0284 0.035 Uiso 1 1 calc R
C31 C -0.0834(5) 0.2099(2) 0.7868(2) 0.0276(12) Uani 1 1 d .
H31A H -0.1309 0.2500 0.7810 0.033 Uiso 1 1 calc R
H31B H -0.1003 0.1778 0.7450 0.033 Uiso 1 1 calc R
C19 C 0.0708(5) 0.0722(3) 0.6187(2) 0.0327(12) Uani 1 1 d .
H19A H 0.1418 0.0918 0.6013 0.049 Uiso 1 1 calc GR
H19B H -0.0023 0.1029 0.6255 0.049 Uiso 1 1 calc GR
H19C H 0.0327 0.0318 0.5883 0.049 Uiso 1 1 calc GR
C28 C 0.0452(5) 0.2429(2) 0.9227(2) 0.0280(12) Uani 1 1 d .
H28A H 0.0917 0.2020 0.9261 0.034 Uiso 1 1 calc R
H28B H 0.0644 0.2735 0.9655 0.034 Uiso 1 1 calc R
C64 C 0.2052(5) 0.6303(3) 0.8358(2) 0.0329(13) Uani 1 1 d .
H64A H 0.1554 0.6281 0.7922 0.049 Uiso 1 1 calc GR
H64B H 0.2684 0.5945 0.8348 0.049 Uiso 1 1 calc GR
H64C H 0.2572 0.6722 0.8518 0.049 Uiso 1 1 calc GR
C24 C 0.5341(5) 0.1326(3) 1.0458(2) 0.0312(12) Uani 1 1 d .
H24A H 0.5759 0.0897 1.0436 0.037 Uiso 1 1 calc R
H24B H 0.5288 0.1539 1.0910 0.037 Uiso 1 1 calc R
C44 C 0.2964(5) 0.4012(3) 0.7565(2) 0.0347(13) Uani 1 1 d .
H44A H 0.2651 0.3630 0.7207 0.042 Uiso 1 1 calc R
H44B H 0.2482 0.4397 0.7464 0.042 Uiso 1 1 calc R
C35 C 0.1764(5) 0.4514(2) 1.0442(2) 0.0284(12) Uani 1 1 d .
H35A H 0.1003 0.4817 1.0440 0.034 Uiso 1 1 calc R
H35B H 0.1661 0.4242 1.0751 0.034 Uiso 1 1 calc R
C63 C 0.1783(5) 0.6252(3) 0.9480(2) 0.0342(13) Uani 1 1 d .
H63A H 0.2331 0.6662 0.9648 0.051 Uiso 1 1 calc GR
H63B H 0.2388 0.5884 0.9465 0.051 Uiso 1 1 calc GR
H63C H 0.1120 0.6218 0.9762 0.051 Uiso 1 1 calc GR
C29 C -0.1106(5) 0.2282(3) 0.9026(2) 0.0404(15) Uani 1 1 d .
H29A H -0.1450 0.2081 0.9345 0.048 Uiso 1 1 calc R
H29B H -0.1575 0.2695 0.9017 0.048 Uiso 1 1 calc R
C18 C 0.0262(6) 0.0251(3) 0.7102(3) 0.0446(15) Uani 1 1 d .
H18A H -0.0015 -0.0184 0.6829 0.067 Uiso 1 1 calc GR
H18B H -0.0540 0.0521 0.7118 0.067 Uiso 1 1 calc GR
H18C H 0.0651 0.0210 0.7538 0.067 Uiso 1 1 calc GR
C02Z C 0.5446(6) 0.9805(3) 0.5183(3) 0.0462(15) Uani 1 1 d .
H02A H 0.4975 0.9374 0.5124 0.055 Uiso 1 1 calc R
H02B H 0.5550 1.0021 0.5645 0.055 Uiso 1 1 calc R
C030 C 0.6856(6) 0.9693(3) 0.5017(3) 0.0527(17) Uani 1 1 d .
H03A H 0.6763 0.9493 0.4551 0.063 Uiso 1 1 calc R
H03B H 0.7355 1.0121 0.5099 0.063 Uiso 1 1 calc R
C031 C 0.7675(7) 0.9274(3) 0.5375(3) 0.0609(19) Uani 1 1 d .
H03C H 0.8562 0.9213 0.5230 0.091 Uiso 1 1 calc GR
H03D H 0.7190 0.8849 0.5299 0.091 Uiso 1 1 calc GR
H03E H 0.7823 0.9480 0.5836 0.091 Uiso 1 1 calc GR

loop_
_atom_site_aniso_label
_atom_site_aniso_U_11
_atom_site_aniso_U_22
_atom_site_aniso_U_33
_atom_site_aniso_U_23
_atom_site_aniso_U_13
_atom_site_aniso_U_12
Rh2 0.01026(18) 0.01259(19) 0.01317(17) 0.00295(13) 0.00460(14) 0.00112(13)
Rh1 0.0240(2) 0.0196(2) 0.01316(18) 0.00394(14) 0.00570(15) -0.00166(16)
P2 0.0105(5) 0.0132(6) 0.0126(5) 0.0029(4) 0.0047(4) 0.0003(4)
P1 0.0211(6) 0.0188(7) 0.0154(6) 0.0029(5) 0.0059(5) -0.0018(5)
F10 0.0174(14) 0.0220(15) 0.0274(14) 0.0057(11) -0.0012(12) 0.0013(11)
F6 0.0255(15) 0.0255(16) 0.0246(14) 0.0095(12) -0.0050(12) 0.0036(12)
F9 0.0208(15) 0.0233(15) 0.0324(15) -0.0041(12) -0.0045(12) -0.0004(12)
F5 0.0223(14) 0.0298(16) 0.0256(14) 0.0103(12) 0.0106(12) 0.0078(12)
F8 0.0308(16) 0.0149(15) 0.0408(17) 0.0024(12) 0.0116(14) -0.0012(12)
F7 0.0407(18) 0.0181(15) 0.0387(17) 0.0154(13) 0.0056(14) 0.0061(13)
F4 0.0325(16) 0.0386(17) 0.0271(15) 0.0207(13) 0.0082(13) 0.0095(13)
O2 0.0153(16) 0.0152(16) 0.0179(15) 0.0037(12) 0.0097(13) 0.0011(12)
F1 0.0259(15) 0.0310(16) 0.0303(15) 0.0140(13) 0.0084(13) 0.0078(12)
F3 0.0400(17) 0.0407(18) 0.0218(14) 0.0158(13) 0.0167(13) 0.0017(14)
F2 0.0301(16) 0.0447(18) 0.0325(16) 0.0145(13) 0.0179(14) 0.0104(14)
O1 0.0303(18) 0.0162(17) 0.0154(15) 0.0022(13) 0.0097(14) -0.0002(14)
N2 0.0164(19) 0.019(2) 0.0126(18) 0.0030(15) 0.0043(16) -0.0015(16)
N1 0.025(2) 0.018(2) 0.0141(18) 0.0014(15) 0.0093(17) -0.0010(17)
C52 0.011(2) 0.021(3) 0.015(2) 0.0062(19) 0.0066(18) 0.0073(19)
C89 0.014(2) 0.016(2) 0.017(2) 0.0011(18) 0.0058(18) 0.0022(18)
C46 0.007(2) 0.019(2) 0.021(2) 0.0090(19) -0.0011(18) 0.0019(18)
C66 0.014(2) 0.016(2) 0.023(2) 0.0045(19) 0.0108(19) 0.0019(18)
C71 0.016(2) 0.014(2) 0.019(2) 0.0046(18) 0.0046(19) 0.0034(18)
C47 0.012(2) 0.019(2) 0.012(2) 0.0026(18) 0.0071(18) -0.0002(18)
C51 0.010(2) 0.024(3) 0.019(2) 0.0019(19) 0.0023(19) -0.0007(19)
C58 0.016(2) 0.022(3) 0.014(2) 0.0026(19) 0.0031(19) 0.0013(19)
C72 0.012(2) 0.017(2) 0.013(2) 0.0001(17) 0.0014(18) -0.0009(18)
C84 0.007(2) 0.020(2) 0.009(2) 0.0035(17) 0.0049(17) 0.0001(17)
C68 0.012(2) 0.015(2) 0.019(2) -0.0003(18) 0.0060(18) -0.0003(18)
C85 0.014(2) 0.017(2) 0.014(2) 0.0026(18) 0.0040(18) -0.0018(18)
C87 0.015(2) 0.025(3) 0.021(2) 0.005(2) 0.003(2) -0.0010(19)
C3 0.023(3) 0.020(3) 0.019(2) 0.0071(19) 0.003(2) 0.003(2)
C83 0.019(2) 0.014(2) 0.024(2) 0.0039(19) 0.007(2) 0.0022(19)
C54 0.018(2) 0.033(3) 0.016(2) 0.004(2) 0.008(2) -0.004(2)
C7 0.020(2) 0.022(3) 0.020(2) 0.001(2) 0.007(2) 0.002(2)
C49 0.025(3) 0.019(3) 0.022(2) 0.011(2) 0.010(2) 0.009(2)
C65 0.013(2) 0.018(3) 0.028(3) 0.003(2) 0.008(2) 0.0010(19)
C50 0.025(3) 0.012(2) 0.021(2) -0.0023(19) 0.012(2) -0.001(2)
C88 0.016(2) 0.025(3) 0.015(2) 0.0080(19) 0.0051(19) 0.0077(19)
C2 0.021(2) 0.013(2) 0.020(2) 0.0022(19) 0.008(2) -0.0020(19)
C78 0.011(2) 0.014(2) 0.020(2) 0.0055(18) 0.0066(18) 0.0022(18)
C5 0.034(3) 0.021(3) 0.014(2) 0.0044(19) 0.012(2) -0.007(2)
C6 0.025(3) 0.020(3) 0.020(2) 0.011(2) 0.003(2) 0.002(2)
C73 0.013(2) 0.017(2) 0.027(2) 0.0024(19) 0.003(2) -0.0007(19)
C53 0.017(2) 0.024(3) 0.014(2) 0.0044(19) 0.0099(19) -0.0005(19)
C79 0.017(2) 0.017(2) 0.015(2) 0.0057(18) 0.0039(19) 0.0018(18)
C48 0.016(2) 0.025(3) 0.020(2) 0.008(2) 0.004(2) 0.003(2)
C38 0.017(2) 0.025(3) 0.018(2) 0.004(2) 0.002(2) -0.002(2)
C59 0.015(2) 0.025(3) 0.019(2) -0.002(2) 0.005(2) 0.002(2)
C8 0.025(3) 0.014(2) 0.018(2) 0.0037(18) 0.010(2) 0.0004(19)
C37 0.033(3) 0.026(3) 0.018(2) 0.005(2) 0.002(2) -0.007(2)
C67 0.017(2) 0.021(3) 0.020(2) 0.0011(19) -0.0029(19) 0.0060(19)
C70 0.020(2) 0.016(2) 0.024(2) 0.0110(19) 0.004(2) 0.0089(19)
C61 0.025(3) 0.034(3) 0.029(3) 0.004(2) 0.009(2) 0.009(2)
C4 0.024(3) 0.024(3) 0.025(2) 0.003(2) 0.014(2) 0.005(2)
C1 0.017(2) 0.023(3) 0.016(2) 0.003(2) 0.0030(19) 0.000(2)
C34 0.024(3) 0.034(3) 0.016(2) 0.000(2) 0.006(2) -0.001(2)
C57 0.025(3) 0.026(3) 0.019(2) 0.001(2) 0.011(2) 0.003(2)
C32 0.031(3) 0.025(3) 0.018(2) 0.003(2) 0.008(2) -0.002(2)
C80 0.028(3) 0.022(3) 0.019(2) 0.003(2) 0.010(2) 0.000(2)
C76 0.031(3) 0.021(3) 0.016(2) -0.0018(19) 0.005(2) -0.005(2)
C13 0.022(2) 0.018(2) 0.020(2) 0.0043(19) 0.008(2) 0.0001(19)
C20 0.040(3) 0.017(3) 0.019(2) 0.005(2) -0.002(2) -0.003(2)
C17 0.025(3) 0.019(3) 0.028(3) 0.003(2) 0.006(2) 0.000(2)
C25 0.028(3) 0.032(3) 0.015(2) 0.010(2) 0.007(2) 0.002(2)
C82 0.021(2) 0.020(3) 0.031(3) 0.012(2) 0.012(2) -0.001(2)
C62 0.013(2) 0.040(3) 0.021(2) 0.006(2) 0.002(2) -0.005(2)
C45 0.030(3) 0.028(3) 0.028(3) 0.015(2) 0.011(2) 0.005(2)
C14 0.023(3) 0.018(3) 0.028(3) 0.008(2) 0.000(2) 0.001(2)
C69 0.019(2) 0.019(3) 0.025(2) 0.005(2) 0.006(2) 0.007(2)
C55 0.022(3) 0.033(3) 0.016(2) 0.002(2) 0.001(2) -0.013(2)
C12 0.016(2) 0.022(3) 0.035(3) 0.006(2) 0.005(2) 0.009(2)
C39 0.027(3) 0.019(3) 0.018(2) 0.0018(19) 0.008(2) -0.004(2)
C86 0.013(2) 0.021(3) 0.019(2) 0.0036(19) 0.0008(19) -0.0010(19)
C56 0.036(3) 0.027(3) 0.023(3) -0.008(2) 0.010(2) -0.009(2)
C40 0.024(3) 0.023(3) 0.015(2) 0.0055(19) 0.004(2) -0.004(2)
C60 0.018(2) 0.039(3) 0.024(3) 0.006(2) 0.003(2) -0.007(2)
C77 0.018(2) 0.025(3) 0.019(2) 0.004(2) 0.006(2) -0.001(2)
C10 0.031(3) 0.019(3) 0.025(3) 0.005(2) 0.001(2) 0.001(2)
C23 0.033(3) 0.035(3) 0.021(2) 0.011(2) 0.003(2) -0.014(2)
C9 0.019(2) 0.020(3) 0.023(2) 0.0041(19) 0.005(2) 0.001(2)
C75 0.030(3) 0.025(3) 0.026(3) 0.001(2) -0.005(2) -0.004(2)
C74 0.013(2) 0.022(3) 0.033(3) 0.003(2) -0.005(2) -0.001(2)
C81 0.030(3) 0.027(3) 0.023(2) 0.012(2) 0.011(2) 0.002(2)
C36 0.035(3) 0.022(3) 0.020(2) 0.000(2) 0.007(2) -0.002(2)
C41 0.027(3) 0.021(3) 0.021(2) 0.008(2) 0.010(2) -0.003(2)
C15 0.040(3) 0.024(3) 0.024(3) 0.007(2) 0.001(2) 0.001(2)
C21 0.028(3) 0.029(3) 0.026(3) 0.011(2) 0.003(2) 0.009(2)
C42 0.025(3) 0.037(3) 0.026(3) 0.009(2) 0.014(2) -0.003(2)
C26 0.037(3) 0.028(3) 0.016(2) 0.004(2) 0.002(2) -0.002(2)
C11 0.033(3) 0.022(3) 0.029(3) 0.001(2) 0.013(2) 0.006(2)
C16 0.024(3) 0.033(3) 0.041(3) 0.009(2) 0.001(2) 0.000(2)
C43 0.037(3) 0.046(3) 0.028(3) 0.020(2) 0.019(2) 0.001(3)
C27 0.022(2) 0.021(3) 0.014(2) 0.0005(19) 0.004(2) -0.006(2)
C30 0.039(3) 0.041(3) 0.023(3) 0.004(2) 0.003(2) -0.020(3)
C22 0.025(3) 0.040(3) 0.021(2) 0.011(2) -0.004(2) -0.003(2)
C31 0.030(3) 0.034(3) 0.016(2) 0.000(2) 0.004(2) -0.008(2)
C19 0.024(3) 0.033(3) 0.040(3) 0.011(2) 0.000(2) 0.009(2)
C28 0.032(3) 0.034(3) 0.017(2) 0.002(2) 0.007(2) -0.011(2)
C64 0.024(3) 0.049(4) 0.029(3) 0.009(2) 0.014(2) 0.006(2)
C24 0.039(3) 0.035(3) 0.020(3) 0.010(2) 0.003(2) -0.005(2)
C44 0.035(3) 0.047(4) 0.032(3) 0.025(3) 0.013(3) 0.010(3)
C35 0.033(3) 0.026(3) 0.024(3) -0.002(2) 0.009(2) 0.004(2)
C63 0.021(3) 0.056(4) 0.024(3) 0.012(2) -0.003(2) 0.001(2)
C29 0.034(3) 0.061(4) 0.023(3) 0.004(3) 0.007(2) -0.023(3)
C18 0.036(3) 0.044(4) 0.066(4) 0.024(3) 0.026(3) 0.011(3)
C02Z 0.058(4) 0.049(4) 0.037(3) 0.012(3) 0.020(3) 0.010(3)
C030 0.053(4) 0.057(4) 0.043(4) 0.004(3) 0.006(3) 0.018(3)
C031 0.056(4) 0.059(5) 0.075(5) 0.035(4) 0.005(4) 0.001(4)

loop_
_atom_type_symbol
_atom_type_description
_atom_type_scat_dispersion_real
_atom_type_scat_dispersion_imag
_atom_type_scat_source
C C 0.0033 0.0016 'International Tables Vol C Tables 4.2.6.8 and 6.1.1.4'
H H 0.0000 0.0000 'International Tables Vol C Tables 4.2.6.8 and 6.1.1.4'
F F 0.0171 0.0103 'International Tables Vol C Tables 4.2.6.8 and 6.1.1.4'
N N 0.0061 0.0033 'International Tables Vol C Tables 4.2.6.8 and 6.1.1.4'
O O 0.0106 0.0060 'International Tables Vol C Tables 4.2.6.8 and 6.1.1.4'
P P 0.1023 0.0942 'International Tables Vol C Tables 4.2.6.8 and 6.1.1.4'
Rh Rh -1.1178 0.9187 'International Tables Vol C Tables 4.2.6.8 and 6.1.1.4'

loop_
_geom_angle_atom_site_label_1
_geom_angle_atom_site_label_2
_geom_angle_atom_site_label_3
_geom_angle
_geom_angle_site_symmetry_1
O2 Rh2 P2 87.23(8) .
O2 Rh2 C66 167.20(14) .
O2 Rh2 C71 105.19(13) .
O2 Rh2 C70 98.69(14) .
C66 Rh2 P2 98.25(12) .
C66 Rh2 C71 65.53(15) .
C66 Rh2 C70 78.96(16) .
C71 Rh2 P2 154.90(11) .
C65 Rh2 P2 101.32(13) .
C65 Rh2 O2 150.60(15) .
C65 Rh2 C66 39.52(17) .
C65 Rh2 C71 78.65(16) .
C65 Rh2 C70 66.91(17) .
C70 Rh2 P2 164.73(12) .
C70 Rh2 C71 36.04(16) .
O1 Rh1 P1 87.16(9) .
O1 Rh1 C20 103.33(14) .
O1 Rh1 C25 164.92(16) .
O1 Rh1 C21 99.28(15) .
O1 Rh1 C26 153.22(16) .
C20 Rh1 P1 153.93(14) .
C25 Rh1 P1 97.64(13) .
C25 Rh1 C20 66.66(18) .
C25 Rh1 C21 79.21(18) .
C25 Rh1 C26 39.33(18) .
C21 Rh1 P1 166.38(14) .
C21 Rh1 C20 35.71(18) .
C26 Rh1 P1 102.23(14) .
C26 Rh1 C20 79.14(18) .
C26 Rh1 C21 66.91(18) .
C72 P2 Rh2 115.67(15) .
C72 P2 C78 102.61(19) .
C84 P2 Rh2 108.93(14) .
C84 P2 C72 104.82(18) .
C84 P2 C78 110.34(19) .
C78 P2 Rh2 113.97(13) .
C39 P1 Rh1 115.89(16) .
C40 P1 Rh1 109.89(15) .
C40 P1 C39 110.9(2) .
C40 P1 C27 104.2(2) .
C27 P1 Rh1 111.76(16) .
C27 P1 C39 103.4(2) .
C46 O2 Rh2 131.3(3) .
C1 O1 Rh1 129.9(3) .
C46 N2 C53 121.7(4) .
C1 N1 C8 120.1(4) .
F10 C52 C47 120.4(4) .
F10 C52 C51 117.4(4) .
C47 C52 C51 122.2(4) .
H89A C89 H89B 108.0 .
C84 C89 H89A 109.4 .
C84 C89 H89B 109.4 .
C88 C89 H89A 109.4 .
C88 C89 H89B 109.4 .
C88 C89 C84 111.2(3) .
O2 C46 C47 118.6(3) .
N2 C46 O2 129.4(4) .
N2 C46 C47 111.9(3) .
Rh2 C66 H66 123.0 .
C68 C66 Rh2 99.4(2) .
C68 C66 H66 123.0 .
C65 C66 Rh2 69.2(2) .
C65 C66 H66 123.0 .
C65 C66 C68 105.7(4) .
Rh2 C71 H71 123.3 .
C68 C71 Rh2 94.7(3) .
C68 C71 H71 123.3 .
C70 C71 Rh2 71.2(2) .
C70 C71 H71 123.3 .
C70 C71 C68 107.3(4) .
C52 C47 C46 121.3(4) .
C48 C47 C52 116.5(4) .
C48 C47 C46 122.0(4) .
F9 C51 C52 120.6(4) .
F9 C51 C50 119.8(4) .
C52 C51 C50 119.5(4) .
C53 C58 C59 119.5(4) .
C57 C58 C53 118.0(4) .
C57 C58 C59 122.5(4) .
P2 C72 H72 107.2 .
C73 C72 P2 110.3(3) .
C73 C72 H72 107.2 .
C73 C72 C77 109.8(4) .
C77 C72 P2 114.8(3) .
C77 C72 H72 107.2 .
P2 C84 H84 104.9 .
C89 C84 P2 116.4(3) .
C89 C84 H84 104.9 .
C89 C84 C85 110.6(3) .
C85 C84 P2 113.8(3) .
C85 C84 H84 104.9 .
C66 C68 C71 100.4(3) .
C66 C68 H68 117.1 .
C66 C68 C69 101.8(3) .
C71 C68 H68 117.1 .
C71 C68 C69 100.4(3) .
C69 C68 H68 117.1 .
C84 C85 H85A 109.5 .
C84 C85 H85B 109.5 .
H85A C85 H85B 108.1 .
C86 C85 C84 110.6(3) .
C86 C85 H85A 109.5 .
C86 C85 H85B 109.5 .
H87A C87 H87B 108.0 .
C88 C87 H87A 109.4 .
C88 C87 H87B 109.4 .
C88 C87 C86 111.0(4) .
C86 C87 H87A 109.4 .
C86 C87 H87B 109.4 .
F1 C3 C2 120.7(4) .
F1 C3 C4 117.5(4) .
C4 C3 C2 121.8(4) .
H83A C83 H83B 108.1 .
C78 C83 H83A 109.5 .
C78 C83 H83B 109.5 .
C82 C83 H83A 109.5 .
C82 C83 H83B 109.5 .
C82 C83 C78 110.8(3) .
C53 C54 C62 119.8(4) .
C55 C54 C53 118.6(4) .
C55 C54 C62 121.6(4) .
F5 C7 C2 120.2(4) .
F5 C7 C6 116.7(4) .
C2 C7 C6 123.1(4) .
F7 C49 C50 120.5(4) .
F7 C49 C48 120.2(4) .
C50 C49 C48 119.3(4) .
Rh2 C65 H65 122.7 .
C66 C65 Rh2 71.3(2) .
C66 C65 H65 122.7 .
C66 C65 C67 105.8(4) .
C67 C65 Rh2 99.1(3) .
C67 C65 H65 122.7 .
F8 C50 C51 119.4(4) .
F8 C50 C49 120.7(4) .
C49 C50 C51 119.9(4) .
C89 C88 H88A 109.1 .
C89 C88 H88B 109.1 .
C87 C88 C89 112.3(3) .
C87 C88 H88A 109.1 .
C87 C88 H88B 109.1 .
H88A C88 H88B 107.9 .
C3 C2 C1 122.0(4) .
C7 C2 C3 116.1(4) .
C7 C2 C1 121.7(4) .
P2 C78 H78 105.0 .
C83 C78 P2 118.4(3) .
C83 C78 H78 105.0 .
C83 C78 C79 109.6(3) .
C79 C78 P2 112.5(3) .
C79 C78 H78 105.0 .
F3 C5 C6 120.5(4) .
F3 C5 C4 119.8(4) .
C6 C5 C4 119.7(4) .
F4 C6 C7 121.0(4) .
F4 C6 C5 119.3(4) .
C5 C6 C7 119.7(4) .
C72 C73 H73A 109.4 .
C72 C73 H73B 109.4 .
H73A C73 H73B 108.0 .
C74 C73 C72 111.2(3) .
C74 C73 H73A 109.4 .
C74 C73 H73B 109.4 .
C58 C53 N2 120.6(4) .
C58 C53 C54 120.8(4) .
C54 C53 N2 118.3(4) .
C78 C79 H79A 109.3 .
C78 C79 H79B 109.3 .
H79A C79 H79B 108.0 .
C80 C79 C78 111.4(4) .
C80 C79 H79A 109.3 .
C80 C79 H79B 109.3 .
F6 C48 C47 120.9(4) .
F6 C48 C49 116.5(4) .
C47 C48 C49 122.6(4) .
H38A C38 H38B 108.0 .
C37 C38 H38A 109.3 .
C37 C38 H38B 109.3 .
C39 C38 H38A 109.3 .
C39 C38 H38B 109.3 .
C39 C38 C37 111.5(4) .
C58 C59 H59 107.6 .
C58 C59 C61 113.8(4) .
C58 C59 C60 110.9(4) .
C61 C59 H59 107.6 .
C61 C59 C60 109.0(4) .
C60 C59 H59 107.6 .
C13 C8 N1 119.0(4) .
C13 C8 C9 121.1(4) .
C9 C8 N1 119.7(4) .
C38 C37 H37A 109.5 .
C38 C37 H37B 109.5 .
H37A C37 H37B 108.1 .
C36 C37 C38 110.8(4) .
C36 C37 H37A 109.5 .
C36 C37 H37B 109.5 .
C65 C67 H67 117.4 .
C65 C67 C70 99.9(3) .
C65 C67 C69 101.3(4) .
C70 C67 H67 117.4 .
C69 C67 H67 117.4 .
C69 C67 C70 100.3(4) .
Rh2 C70 H70 123.5 .
C71 C70 Rh2 72.8(3) .
C71 C70 C67 106.0(4) .
C71 C70 H70 123.5 .
C67 C70 Rh2 94.0(3) .
C67 C70 H70 123.5 .
C59 C61 H61A 109.5 .
C59 C61 H61B 109.5 .
C59 C61 H61C 109.5 .
H61A C61 H61B 109.5 .
H61A C61 H61C 109.5 .
H61B C61 H61C 109.5 .
F2 C4 C3 119.8(4) .
F2 C4 C5 120.5(4) .
C5 C4 C3 119.7(4) .
O1 C1 C2 110.4(4) .
N1 C1 O1 126.1(4) .
N1 C1 C2 123.5(4) .
H34A C34 H34B 108.2 .
C39 C34 H34A 109.7 .
C39 C34 H34B 109.7 .
C39 C34 C35 109.9(4) .
C35 C34 H34A 109.7 .
C35 C34 H34B 109.7 .
C58 C57 H57 119.2 .
C56 C57 C58 121.6(5) .
C56 C57 H57 119.2 .
H32A C32 H32B 108.1 .
C27 C32 H32A 109.5 .
C27 C32 H32B 109.5 .
C27 C32 C31 110.7(4) .
C31 C32 H32A 109.5 .
C31 C32 H32B 109.5 .
C79 C80 H80A 109.3 .
C79 C80 H80B 109.3 .
C79 C80 C81 111.5(4) .
H80A C80 H80B 108.0 .
C81 C80 H80A 109.3 .
C81 C80 H80B 109.3 .
H76A C76 H76B 108.0 .
C77 C76 H76A 109.3 .
C77 C76 H76B 109.3 .
C75 C76 H76A 109.3 .
C75 C76 H76B 109.3 .
C75 C76 C77 111.4(4) .
C8 C13 C14 120.6(4) .
C12 C13 C8 118.0(4) .
C12 C13 C14 121.4(4) .
Rh1 C20 H20 123.5 .
C23 C20 Rh1 93.9(3) .
C23 C20 H20 123.5 .
C21 C20 Rh1 71.9(3) .
C21 C20 H20 123.5 .
C21 C20 C23 106.6(4) .
C9 C17 H17 107.7 .
C9 C17 C19 114.2(4) .
C9 C17 C18 108.3(4) .
C19 C17 H17 107.7 .
C19 C17 C18 110.9(4) .
C18 C17 H17 107.7 .
Rh1 C25 H25 123.0 .
C23 C25 Rh1 98.8(3) .
C23 C25 H25 123.0 .
C26 C25 Rh1 70.4(3) .
C26 C25 H25 123.0 .
C26 C25 C23 105.5(4) .
C83 C82 H82A 109.0 .
C83 C82 H82B 109.0 .
C83 C82 C81 112.8(4) .
H82A C82 H82B 107.8 .
C81 C82 H82A 109.0 .
C81 C82 H82B 109.0 .
C54 C62 H62 107.4 .
C54 C62 C64 109.5(4) .
C54 C62 C63 114.6(4) .
C64 C62 H62 107.4 .
C63 C62 H62 107.4 .
C63 C62 C64 110.2(4) .
H45A C45 H45B 108.2 .
C40 C45 H45A 109.8 .
C40 C45 H45B 109.8 .
C40 C45 C44 109.4(4) .
C44 C45 H45A 109.8 .
C44 C45 H45B 109.8 .
C13 C14 H14 107.6 .
C13 C14 C15 110.2(4) .
C13 C14 C16 113.9(4) .
C15 C14 H14 107.6 .
C15 C14 C16 109.6(4) .
C16 C14 H14 107.6 .
C68 C69 C67 94.1(3) .
C68 C69 H69A 112.9 .
C68 C69 H69B 112.9 .
C67 C69 H69A 112.9 .
C67 C69 H69B 112.9 .
H69A C69 H69B 110.3 .
C54 C55 H55 119.7 .
C56 C55 C54 120.6(5) .
C56 C55 H55 119.7 .
C13 C12 H12 119.3 .
C11 C12 C13 121.4(4) .
C11 C12 H12 119.3 .
P1 C39 H39 105.9 .
C38 C39 P1 112.1(3) .
C38 C39 C34 109.1(4) .
C38 C39 H39 105.9 .
C34 C39 P1 117.1(3) .
C34 C39 H39 105.9 .
C85 C86 C87 111.3(3) .
C85 C86 H86A 109.4 .
C85 C86 H86B 109.4 .
C87 C86 H86A 109.4 .
C87 C86 H86B 109.4 .
H86A C86 H86B 108.0 .
C57 C56 C55 120.5(4) .
C57 C56 H56 119.8 .
C55 C56 H56 119.8 .
P1 C40 H40 104.6 .
C45 C40 P1 116.9(3) .
C45 C40 H40 104.6 .
C45 C40 C41 110.6(4) .
C41 C40 P1 114.0(3) .
C41 C40 H40 104.6 .
C59 C60 H60A 109.5 .
C59 C60 H60B 109.5 .
C59 C60 H60C 109.5 .
H60A C60 H60B 109.5 .
H60A C60 H60C 109.5 .
H60B C60 H60C 109.5 .
C72 C77 H77A 109.8 .
C72 C77 H77B 109.8 .
C76 C77 C72 109.5(3) .
C76 C77 H77A 109.8 .
C76 C77 H77B 109.8 .
H77A C77 H77B 108.2 .
C9 C10 H10 119.4 .
C11 C10 H10 119.4 .
C11 C10 C9 121.2(5) .
C20 C23 H23 116.9 .
C25 C23 C20 100.6(3) .
C25 C23 H23 116.9 .
C24 C23 C20 100.9(4) .
C24 C23 C25 101.7(4) .
C24 C23 H23 116.9 .
C8 C9 C17 121.9(4) .
C10 C9 C8 117.9(4) .
C10 C9 C17 120.0(4) .
C76 C75 H75A 109.5 .
C76 C75 H75B 109.5 .
H75A C75 H75B 108.1 .
C74 C75 C76 110.8(4) .
C74 C75 H75A 109.5 .
C74 C75 H75B 109.5 .
C73 C74 H74A 109.4 .
C73 C74 H74B 109.4 .
C75 C74 C73 111.1(4) .
C75 C74 H74A 109.4 .
C75 C74 H74B 109.4 .
H74A C74 H74B 108.0 .
C80 C81 C82 110.5(4) .
C80 C81 H81A 109.5 .
C80 C81 H81B 109.5 .
C82 C81 H81A 109.5 .
C82 C81 H81B 109.5 .
H81A C81 H81B 108.1 .
C37 C36 H36A 109.2 .
C37 C36 H36B 109.2 .
H36A C36 H36B 107.9 .
C35 C36 C37 112.3(4) .
C35 C36 H36A 109.2 .
C35 C36 H36B 109.2 .
C40 C41 H41A 109.7 .
C40 C41 H41B 109.7 .
H41A C41 H41B 108.2 .
C42 C41 C40 109.9(4) .
C42 C41 H41A 109.7 .
C42 C41 H41B 109.7 .
C14 C15 H15A 109.5 .
C14 C15 H15B 109.5 .
C14 C15 H15C 109.5 .
H15A C15 H15B 109.5 .
H15A C15 H15C 109.5 .
H15B C15 H15C 109.5 .
Rh1 C21 H21 123.3 .
C20 C21 Rh1 72.4(3) .
C20 C21 H21 123.3 .
C20 C21 C22 106.9(4) .
C22 C21 Rh1 94.3(3) .
C22 C21 H21 123.3 .
C41 C42 H42A 109.3 .
C41 C42 H42B 109.3 .
C41 C42 C43 111.5(4) .
H42A C42 H42B 108.0 .
C43 C42 H42A 109.3 .
C43 C42 H42B 109.3 .
Rh1 C26 H26 123.0 .
C25 C26 Rh1 70.3(3) .
C25 C26 H26 123.0 .
C25 C26 C22 105.8(4) .
C22 C26 Rh1 98.3(3) .
C22 C26 H26 123.0 .
C12 C11 H11 119.9 .
C10 C11 C12 120.1(4) .
C10 C11 H11 119.9 .
C14 C16 H16A 109.5 .
C14 C16 H16B 109.5 .
C14 C16 H16C 109.5 .
H16A C16 H16B 109.5 .
H16A C16 H16C 109.5 .
H16B C16 H16C 109.5 .
C42 C43 H43A 109.4 .
C42 C43 H43B 109.4 .
C42 C43 C44 111.0(4) .
H43A C43 H43B 108.0 .
C44 C43 H43A 109.4 .
C44 C43 H43B 109.4 .
P1 C27 H27 108.0 .
C32 C27 P1 113.7(3) .
C32 C27 H27 108.0 .
C32 C27 C28 109.3(4) .
C28 C27 P1 109.6(3) .
C28 C27 H27 108.0 .
H30A C30 H30B 108.1 .
C31 C30 H30A 109.5 .
C31 C30 H30B 109.5 .
C29 C30 H30A 109.5 .
C29 C30 H30B 109.5 .
C29 C30 C31 110.7(4) .
C21 C22 C26 100.3(4) .
C21 C22 H22 117.5 .
C21 C22 C24 100.5(4) .
C26 C22 H22 117.5 .
C24 C22 C26 100.3(4) .
C24 C22 H22 117.5 .
C32 C31 H31A 109.1 .
C32 C31 H31B 109.1 .
C30 C31 C32 112.4(4) .
C30 C31 H31A 109.1 .
C30 C31 H31B 109.1 .
H31A C31 H31B 107.9 .
C17 C19 H19A 109.5 .
C17 C19 H19B 109.5 .
C17 C19 H19C 109.5 .
H19A C19 H19B 109.5 .
H19A C19 H19C 109.5 .
H19B C19 H19C 109.5 .
C27 C28 H28A 109.6 .
C27 C28 H28B 109.6 .
H28A C28 H28B 108.1 .
C29 C28 C27 110.5(4) .
C29 C28 H28A 109.6 .
C29 C28 H28B 109.6 .
C62 C64 H64A 109.5 .
C62 C64 H64B 109.5 .
C62 C64 H64C 109.5 .
H64A C64 H64B 109.5 .
H64A C64 H64C 109.5 .
H64B C64 H64C 109.5 .
C23 C24 C22 94.0(4) .
C23 C24 H24A 112.9 .
C23 C24 H24B 112.9 .
C22 C24 H24A 112.9 .
C22 C24 H24B 112.9 .
H24A C24 H24B 110.3 .
C45 C44 H44A 109.5 .
C45 C44 H44B 109.5 .
C43 C44 C45 110.9(4) .
C43 C44 H44A 109.5 .
C43 C44 H44B 109.5 .
H44A C44 H44B 108.1 .
C34 C35 H35A 109.5 .
C34 C35 H35B 109.5 .
C36 C35 C34 110.5(4) .
C36 C35 H35A 109.5 .
C36 C35 H35B 109.5 .
H35A C35 H35B 108.1 .
C62 C63 H63A 109.5 .
C62 C63 H63B 109.5 .
C62 C63 H63C 109.5 .
H63A C63 H63B 109.5 .
H63A C63 H63C 109.5 .
H63B C63 H63C 109.5 .
C30 C29 C28 110.6(4) .
C30 C29 H29A 109.5 .
C30 C29 H29B 109.5 .
C28 C29 H29A 109.5 .
C28 C29 H29B 109.5 .
H29A C29 H29B 108.1 .
C17 C18 H18A 109.5 .
C17 C18 H18B 109.5 .
C17 C18 H18C 109.5 .
H18A C18 H18B 109.5 .
H18A C18 H18C 109.5 .
H18B C18 H18C 109.5 .
C02Z C02Z H02A 108.1 2_676
C02Z C02Z H02B 108.1 2_676
C02Z C02Z C030 116.9(6) 2_676
H02A C02Z H02B 107.3 .
C030 C02Z H02A 108.1 .
C030 C02Z H02B 108.1 .
C02Z C030 H03A 108.7 .
C02Z C030 H03B 108.7 .
H03A C030 H03B 107.6 .
C031 C030 C02Z 114.4(5) .
C031 C030 H03A 108.7 .
C031 C030 H03B 108.7 .
C030 C031 H03C 109.5 .
C030 C031 H03D 109.5 .
C030 C031 H03E 109.5 .
H03C C031 H03D 109.5 .
H03C C031 H03E 109.5 .
H03D C031 H03E 109.5 .

loop_
_geom_bond_atom_site_label_1
_geom_bond_atom_site_label_2
_geom_bond_distance
_geom_bond_site_symmetry_2
Rh2 P2 2.3325(11) .
Rh2 O2 2.090(3) .
Rh2 C66 2.109(4) .
Rh2 C71 2.216(4) .
Rh2 C65 2.082(4) .
Rh2 C70 2.197(4) .
Rh1 P1 2.3149(13) .
Rh1 O1 2.077(3) .
Rh1 C20 2.213(5) .
Rh1 C25 2.099(4) .
Rh1 C21 2.207(5) .
Rh1 C26 2.100(5) .
P2 C72 1.845(4) .
P2 C84 1.839(4) .
P2 C78 1.865(4) .
P1 C39 1.866(4) .
P1 C40 1.853(4) .
P1 C27 1.854(5) .
F10 C52 1.340(5) .
F6 C48 1.347(5) .
F9 C51 1.337(5) .
F5 C7 1.351(5) .
F8 C50 1.336(5) .
F7 C49 1.334(5) .
F4 C6 1.345(5) .
O2 C46 1.293(5) .
F1 C3 1.342(5) .
F3 C5 1.350(5) .
F2 C4 1.346(5) .
O1 C1 1.292(5) .
N2 C46 1.287(5) .
N2 C53 1.417(5) .
N1 C8 1.420(5) .
N1 C1 1.278(6) .
C52 C47 1.384(6) .
C52 C51 1.385(6) .
C89 H89A 0.9900 .
C89 H89B 0.9900 .
C89 C84 1.538(6) .
C89 C88 1.533(6) .
C46 C47 1.519(6) .
C66 H66 1.0000 .
C66 C68 1.520(6) .
C66 C65 1.417(6) .
C71 H71 1.0000 .
C71 C68 1.529(5) .
C71 C70 1.365(6) .
C47 C48 1.379(6) .
C51 C50 1.388(6) .
C58 C53 1.413(6) .
C58 C59 1.513(6) .
C58 C57 1.381(6) .
C72 H72 1.0000 .
C72 C73 1.543(6) .
C72 C77 1.546(5) .
C84 H84 1.0000 .
C84 C85 1.539(6) .
C68 H68 1.0000 .
C68 C69 1.535(6) .
C85 H85A 0.9900 .
C85 H85B 0.9900 .
C85 C86 1.524(6) .
C87 H87A 0.9900 .
C87 H87B 0.9900 .
C87 C88 1.524(6) .
C87 C86 1.531(6) .
C3 C2 1.396(6) .
C3 C4 1.391(6) .
C83 H83A 0.9900 .
C83 H83B 0.9900 .
C83 C78 1.531(6) .
C83 C82 1.513(6) .
C54 C53 1.413(6) .
C54 C62 1.517(7) .
C54 C55 1.386(6) .
C7 C2 1.368(6) .
C7 C6 1.380(6) .
C49 C50 1.362(7) .
C49 C48 1.398(6) .
C65 H65 1.0000 .
C65 C67 1.535(6) .
C88 H88A 0.9900 .
C88 H88B 0.9900 .
C2 C1 1.535(6) .
C78 H78 1.0000 .
C78 C79 1.539(6) .
C5 C6 1.368(6) .
C5 C4 1.370(7) .
C73 H73A 0.9900 .
C73 H73B 0.9900 .
C73 C74 1.537(6) .
C79 H79A 0.9900 .
C79 H79B 0.9900 .
C79 C80 1.516(5) .
C38 H38A 0.9900 .
C38 H38B 0.9900 .
C38 C37 1.527(6) .
C38 C39 1.523(6) .
C59 H59 1.0000 .
C59 C61 1.531(6) .
C59 C60 1.538(6) .
C8 C13 1.418(6) .
C8 C9 1.419(6) .
C37 H37A 0.9900 .
C37 H37B 0.9900 .
C37 C36 1.518(7) .
C67 H67 1.0000 .
C67 C70 1.550(6) .
C67 C69 1.535(6) .
C70 H70 1.0000 .
C61 H61A 0.9800 .
C61 H61B 0.9800 .
C61 H61C 0.9800 .
C34 H34A 0.9900 .
C34 H34B 0.9900 .
C34 C39 1.532(6) .
C34 C35 1.547(6) .
C57 H57 0.9500 .
C57 C56 1.376(7) .
C32 H32A 0.9900 .
C32 H32B 0.9900 .
C32 C27 1.527(6) .
C32 C31 1.533(7) .
C80 H80A 0.9900 .
C80 H80B 0.9900 .
C80 C81 1.528(6) .
C76 H76A 0.9900 .
C76 H76B 0.9900 .
C76 C77 1.524(6) .
C76 C75 1.520(7) .
C13 C14 1.512(6) .
C13 C12 1.395(6) .
C20 H20 1.0000 .
C20 C23 1.546(6) .
C20 C21 1.355(7) .
C17 H17 1.0000 .
C17 C9 1.510(6) .
C17 C19 1.516(7) .
C17 C18 1.519(6) .
C25 H25 1.0000 .
C25 C23 1.535(7) .
C25 C26 1.413(7) .
C82 H82A 0.9900 .
C82 H82B 0.9900 .
C82 C81 1.529(7) .
C62 H62 1.0000 .
C62 C64 1.542(6) .
C62 C63 1.521(7) .
C45 H45A 0.9900 .
C45 H45B 0.9900 .
C45 C40 1.529(6) .
C45 C44 1.539(6) .
C14 H14 1.0000 .
C14 C15 1.525(6) .
C14 C16 1.528(6) .
C69 H69A 0.9900 .
C69 H69B 0.9900 .
C55 H55 0.9500 .
C55 C56 1.380(7) .
C12 H12 0.9500 .
C12 C11 1.394(7) .
C39 H39 1.0000 .
C86 H86A 0.9900 .
C86 H86B 0.9900 .
C56 H56 0.9500 .
C40 H40 1.0000 .
C40 C41 1.534(6) .
C60 H60A 0.9800 .
C60 H60B 0.9800 .
C60 H60C 0.9800 .
C77 H77A 0.9900 .
C77 H77B 0.9900 .
C10 H10 0.9500 .
C10 C9 1.410(6) .
C10 C11 1.377(7) .
C23 H23 1.0000 .
C23 C24 1.525(7) .
C75 H75A 0.9900 .
C75 H75B 0.9900 .
C75 C74 1.511(6) .
C74 H74A 0.9900 .
C74 H74B 0.9900 .
C81 H81A 0.9900 .
C81 H81B 0.9900 .
C36 H36A 0.9900 .
C36 H36B 0.9900 .
C36 C35 1.507(7) .
C41 H41A 0.9900 .
C41 H41B 0.9900 .
C41 C42 1.519(6) .
C15 H15A 0.9800 .
C15 H15B 0.9800 .
C15 H15C 0.9800 .
C21 H21 1.0000 .
C21 C22 1.544(7) .
C42 H42A 0.9900 .
C42 H42B 0.9900 .
C42 C43 1.520(7) .
C26 H26 1.0000 .
C26 C22 1.550(7) .
C11 H11 0.9500 .
C16 H16A 0.9800 .
C16 H16B 0.9800 .
C16 H16C 0.9800 .
C43 H43A 0.9900 .
C43 H43B 0.9900 .
C43 C44 1.524(7) .
C27 H27 1.0000 .
C27 C28 1.547(6) .
C30 H30A 0.9900 .
C30 H30B 0.9900 .
C30 C31 1.524(6) .
C30 C29 1.524(7) .
C22 H22 1.0000 .
C22 C24 1.545(6) .
C31 H31A 0.9900 .
C31 H31B 0.9900 .
C19 H19A 0.9800 .
C19 H19B 0.9800 .
C19 H19C 0.9800 .
C28 H28A 0.9900 .
C28 H28B 0.9900 .
C28 C29 1.542(7) .
C64 H64A 0.9800 .
C64 H64B 0.9800 .
C64 H64C 0.9800 .
C24 H24A 0.9900 .
C24 H24B 0.9900 .
C44 H44A 0.9900 .
C44 H44B 0.9900 .
C35 H35A 0.9900 .
C35 H35B 0.9900 .
C63 H63A 0.9800 .
C63 H63B 0.9800 .
C63 H63C 0.9800 .
C29 H29A 0.9900 .
C29 H29B 0.9900 .
C18 H18A 0.9800 .
C18 H18B 0.9800 .
C18 H18C 0.9800 .
C02Z C02Z 1.465(11) 2_676
C02Z H02A 0.9900 .
C02Z H02B 0.9900 .
C02Z C030 1.506(8) .
C030 H03A 0.9900 .
C030 H03B 0.9900 .
C030 C031 1.463(8) .
C031 H03C 0.9800 .
C031 H03D 0.9800 .
C031 H03E 0.9800 .

loop_
_geom_torsion_atom_site_label_1
_geom_torsion_atom_site_label_2
_geom_torsion_atom_site_label_3
_geom_torsion_atom_site_label_4
_geom_torsion
_geom_torsion_site_symmetry_1
Rh2 P2 C72 C73 54.4(3) .
Rh2 P2 C72 C77 -70.3(3) .
Rh2 P2 C84 C89 -176.3(2) .
Rh2 P2 C84 C85 -45.8(3) .
Rh2 P2 C78 C83 -156.8(3) .
Rh2 P2 C78 C79 73.7(3) .
Rh2 O2 C46 N2 128.9(4) .
Rh2 O2 C46 C47 -54.2(5) .
Rh2 C66 C68 C71 -1.5(3) .
Rh2 C66 C68 C69 -104.6(3) .
Rh2 C66 C65 C67 94.5(3) .
Rh2 C71 C68 C66 1.4(3) .
Rh2 C71 C68 C69 105.7(3) .
Rh2 C71 C70 C67 -89.2(3) .
Rh2 C65 C67 C70 3.6(3) .
Rh2 C65 C67 C69 106.3(3) .
Rh1 P1 C39 C38 75.4(3) .
Rh1 P1 C39 C34 -157.5(3) .
Rh1 P1 C40 C45 177.2(3) .
Rh1 P1 C40 C41 -51.7(3) .
Rh1 P1 C27 C32 -62.1(3) .
Rh1 P1 C27 C28 60.6(3) .
Rh1 O1 C1 N1 13.6(7) .
Rh1 O1 C1 C2 -168.7(3) .
Rh1 C20 C23 C25 -2.1(4) .
Rh1 C20 C23 C24 -106.4(3) .
Rh1 C20 C21 C22 89.1(3) .
Rh1 C25 C23 C20 2.2(4) .
Rh1 C25 C23 C24 105.9(3) .
Rh1 C25 C26 C22 -93.4(3) .
Rh1 C21 C22 C26 3.0(4) .
Rh1 C21 C22 C24 105.7(3) .
Rh1 C26 C22 C21 -3.2(4) .
Rh1 C26 C22 C24 -106.1(3) .
P2 C72 C73 C74 176.3(3) .
P2 C72 C77 C76 -177.6(3) .
P2 C84 C85 C86 169.7(3) .
P2 C78 C79 C80 -168.6(3) .
P1 C40 C41 C42 167.3(3) .
P1 C27 C28 C29 176.0(3) .
F10 C52 C47 C46 3.3(5) .
F10 C52 C47 C48 177.6(3) .
F10 C52 C51 F9 1.8(5) .
F10 C52 C51 C50 -177.5(3) .
F9 C51 C50 F8 -0.2(5) .
F9 C51 C50 C49 -179.3(4) .
F5 C7 C2 C3 -179.0(4) .
F5 C7 C2 C1 -4.2(7) .
F5 C7 C6 F4 -0.4(6) .
F5 C7 C6 C5 179.6(4) .
F7 C49 C50 F8 1.8(6) .
F7 C49 C50 C51 -179.1(4) .
F7 C49 C48 F6 -1.4(5) .
F7 C49 C48 C47 179.3(4) .
O2 C46 C47 C52 -60.7(5) .
O2 C46 C47 C48 125.2(4) .
F1 C3 C2 C7 178.7(4) .
F1 C3 C2 C1 3.8(7) .
F1 C3 C4 F2 0.9(7) .
F1 C3 C4 C5 -179.6(4) .
F3 C5 C6 F4 0.4(7) .
F3 C5 C6 C7 -179.6(4) .
F3 C5 C4 F2 -0.5(7) .
F3 C5 C4 C3 -180.0(4) .
N2 C46 C47 C52 116.7(4) .
N2 C46 C47 C48 -57.3(5) .
N1 C8 C13 C14 3.1(6) .
N1 C8 C13 C12 -179.6(4) .
N1 C8 C9 C17 -4.3(6) .
N1 C8 C9 C10 -179.4(4) .
C52 C47 C48 F6 -179.7(3) .
C52 C47 C48 C49 -0.4(6) .
C52 C51 C50 F8 179.2(3) .
C52 C51 C50 C49 0.1(6) .
C89 C84 C85 C86 -57.0(4) .
C46 N2 C53 C58 78.9(5) .
C46 N2 C53 C54 -107.9(5) .
C46 C47 C48 F6 -5.4(6) .
C46 C47 C48 C49 173.9(4) .
C66 C68 C69 C67 51.5(4) .
C66 C65 C67 C70 -69.4(4) .
C66 C65 C67 C69 33.3(4) .
C71 C68 C69 C67 -51.6(4) .
C47 C52 C51 F9 179.1(3) .
C47 C52 C51 C50 -0.2(6) .
C51 C52 C47 C46 -174.0(3) .
C51 C52 C47 C48 0.4(5) .
C58 C57 C56 C55 -0.1(7) .
C72 P2 C84 C89 59.4(3) .
C72 P2 C84 C85 -170.1(3) .
C72 P2 C78 C83 -30.9(4) .
C72 P2 C78 C79 -160.5(3) .
C72 C73 C74 C75 55.6(5) .
C84 P2 C72 C73 174.4(3) .
C84 P2 C72 C77 49.7(4) .
C84 P2 C78 C83 80.3(4) .
C84 P2 C78 C79 -49.2(3) .
C84 C89 C88 C87 -53.9(5) .
C84 C85 C86 C87 57.6(4) .
C68 C66 C65 Rh2 -94.2(3) .
C68 C66 C65 C67 0.2(4) .
C68 C71 C70 Rh2 89.1(3) .
C68 C71 C70 C67 -0.1(4) .
C3 C2 C1 O1 112.2(5) .
C3 C2 C1 N1 -70.1(6) .
C83 C78 C79 C80 57.4(4) .
C83 C82 C81 C80 -54.0(5) .
C54 C55 C56 C57 -0.3(7) .
C7 C2 C1 O1 -62.4(6) .
C7 C2 C1 N1 115.4(5) .
C65 C66 C68 C71 69.3(4) .
C65 C66 C68 C69 -33.8(4) .
C65 C67 C70 Rh2 -3.4(3) .
C65 C67 C70 C71 69.8(4) .
C65 C67 C69 C68 -51.0(4) .
C50 C49 C48 F6 179.6(4) .
C50 C49 C48 C47 0.3(6) .
C88 C89 C84 P2 -173.1(3) .
C88 C89 C84 C85 54.9(4) .
C88 C87 C86 C85 -55.9(4) .
C2 C3 C4 F2 179.3(4) .
C2 C3 C4 C5 -1.2(7) .
C2 C7 C6 F4 -179.6(4) .
C2 C7 C6 C5 0.4(7) .
C78 P2 C72 C73 -70.3(3) .
C78 P2 C72 C77 165.0(3) .
C78 P2 C84 C89 -50.5(3) .
C78 P2 C84 C85 80.1(3) .
C78 C83 C82 C81 55.9(5) .
C78 C79 C80 C81 -56.7(5) .
C6 C7 C2 C3 0.1(7) .
C6 C7 C2 C1 175.0(4) .
C6 C5 C4 F2 -178.8(4) .
C6 C5 C4 C3 1.7(7) .
C73 C72 C77 C76 57.5(5) .
C53 N2 C46 O2 -1.5(7) .
C53 N2 C46 C47 -178.5(4) .
C53 C58 C59 C61 -163.7(4) .
C53 C58 C59 C60 73.0(5) .
C53 C58 C57 C56 -0.1(6) .
C53 C54 C62 C64 90.2(5) .
C53 C54 C62 C63 -145.4(4) .
C53 C54 C55 C56 0.8(6) .
C79 C80 C81 C82 53.9(5) .
C48 C49 C50 F8 -179.2(3) .
C48 C49 C50 C51 -0.1(6) .
C38 C37 C36 C35 54.1(5) .
C59 C58 C53 N2 -4.7(6) .
C59 C58 C53 C54 -177.7(4) .
C59 C58 C57 C56 178.2(4) .
C8 N1 C1 O1 175.4(4) .
C8 N1 C1 C2 -2.0(7) .
C8 C13 C14 C15 85.9(5) .
C8 C13 C14 C16 -150.5(4) .
C8 C13 C12 C11 -2.2(7) .
C37 C38 C39 P1 -170.0(3) .
C37 C38 C39 C34 58.7(5) .
C37 C36 C35 C34 -55.4(5) .
C70 C71 C68 C66 -70.3(4) .
C70 C71 C68 C69 33.9(4) .
C70 C67 C69 C68 51.3(4) .
C4 C3 C2 C7 0.3(7) .
C4 C3 C2 C1 -174.6(4) .
C4 C5 C6 F4 178.7(4) .
C4 C5 C6 C7 -1.3(7) .
C1 N1 C8 C13 105.6(5) .
C1 N1 C8 C9 -79.0(5) .
C57 C58 C53 N2 173.6(4) .
C57 C58 C53 C54 0.6(6) .
C57 C58 C59 C61 18.1(6) .
C57 C58 C59 C60 -105.2(5) .
C32 C27 C28 C29 -58.8(5) .
C76 C75 C74 C73 -55.8(5) .
C13 C8 C9 C17 171.1(4) .
C13 C8 C9 C10 -4.0(6) .
C13 C12 C11 C10 -1.6(7) .
C20 C23 C24 C22 50.9(4) .
C20 C21 C22 C26 -69.8(5) .
C20 C21 C22 C24 32.8(5) .
C25 C23 C24 C22 -52.5(4) .
C25 C26 C22 C21 68.6(4) .
C25 C26 C22 C24 -34.3(5) .
C82 C83 C78 P2 172.7(3) .
C82 C83 C78 C79 -56.5(5) .
C62 C54 C53 N2 8.2(6) .
C62 C54 C53 C58 -178.7(4) .
C62 C54 C55 C56 178.5(4) .
C45 C40 C41 C42 -58.5(5) .
C14 C13 C12 C11 175.1(4) .
C69 C67 C70 Rh2 -106.9(3) .
C69 C67 C70 C71 -33.7(4) .
C55 C54 C53 N2 -174.1(4) .
C55 C54 C53 C58 -1.0(6) .
C55 C54 C62 C64 -87.5(5) .
C55 C54 C62 C63 36.9(6) .
C12 C13 C14 C15 -91.3(5) .
C12 C13 C14 C16 32.4(6) .
C39 P1 C40 C45 -53.3(4) .
C39 P1 C40 C41 77.8(4) .
C39 P1 C27 C32 172.6(3) .
C39 P1 C27 C28 -64.7(4) .
C39 C38 C37 C36 -55.8(5) .
C39 C34 C35 C36 57.9(5) .
C86 C87 C88 C89 54.0(4) .
C40 P1 C39 C38 -50.8(4) .
C40 P1 C39 C34 76.3(4) .
C40 P1 C27 C32 56.5(4) .
C40 P1 C27 C28 179.3(3) .
C40 C45 C44 C43 -57.3(6) .
C40 C41 C42 C43 56.9(5) .
C77 C72 C73 C74 -56.2(5) .
C77 C76 C75 C74 58.2(5) .
C23 C20 C21 Rh1 -88.7(3) .
C23 C20 C21 C22 0.5(5) .
C23 C25 C26 Rh1 94.0(3) .
C23 C25 C26 C22 0.6(5) .
C9 C8 C13 C14 -172.3(4) .
C9 C8 C13 C12 5.0(6) .
C9 C10 C11 C12 2.6(7) .
C75 C76 C77 C72 -58.9(5) .
C41 C42 C43 C44 -56.0(6) .
C21 C20 C23 C25 70.2(5) .
C21 C20 C23 C24 -34.1(5) .
C21 C22 C24 C23 -50.5(4) .
C42 C43 C44 C45 56.0(6) .
C26 C25 C23 C20 -69.7(4) .
C26 C25 C23 C24 33.9(4) .
C26 C22 C24 C23 52.1(4) .
C11 C10 C9 C8 0.2(7) .
C11 C10 C9 C17 -175.0(4) .
C27 P1 C39 C38 -162.0(3) .
C27 P1 C39 C34 -34.9(4) .
C27 P1 C40 C45 57.3(4) .
C27 P1 C40 C41 -171.6(3) .
C27 C32 C31 C30 -56.1(5) .
C27 C28 C29 C30 58.2(6) .
C31 C32 C27 P1 -179.9(3) .
C31 C32 C27 C28 57.2(5) .
C31 C30 C29 C28 -55.6(6) .
C19 C17 C9 C8 140.2(4) .
C19 C17 C9 C10 -44.8(6) .
C44 C45 C40 P1 -168.7(3) .
C44 C45 C40 C41 58.6(5) .
C35 C34 C39 P1 172.3(3) .
C35 C34 C39 C38 -59.2(5) .
C29 C30 C31 C32 54.9(6) .
C18 C17 C9 C8 -95.6(5) .
C18 C17 C9 C10 79.4(6) .
C02Z C02Z C030 C031 -177.2(7) 2_676
